data_2210696
loop_
_publ_author_name
'Wu, Bai-Cheng'
'Dai, Xu-Ya'
'Xiao, Feng-Ping'
'Jin, Long-Fei'

_publ_section_title
;
 4-(Ethoxycarbonyl)anilinium chloride
;
_journal_coeditor_code LH2164
_journal_issue 10
_journal_name_full 'Acta Crystallographica Section E'
_journal_page_first o4327
_journal_page_last o4328
_journal_paper_doi 10.1107/S1600536806035203
_journal_volume 62
_journal_year 2006
_chemical_formula_iupac 'C9 H12 N O2 + , Cl -'
_chemical_formula_moiety 'C9 H12 N O2 + , Cl -'
_chemical_formula_sum 'C9 H12 Cl N O2'
_chemical_formula_weight 201.65
_chemical_name_systematic
;
 4-(Ethoxycarbonyl)anilinium chloride
;
_space_group_IT_number 14
_symmetry_cell_setting monoclinic
_symmetry_space_group_name_Hall '-P 2yn'
_symmetry_space_group_name_H-M 'P 1 21/n 1'
_atom_sites_solution_hydrogens geom
_atom_sites_solution_primary direct
_atom_sites_solution_secondary difmap
_audit_creation_method SHELXL97
_cell_angle_alpha 90.00
_cell_angle_beta 91.820(5)
_cell_angle_gamma 90.00
_cell_formula_units_Z 4
_cell_length_a 6.0426(18)
_cell_length_b 4.5978(14)
_cell_length_c 37.005(11)
_cell_measurement_reflns_used 1596
_cell_measurement_temperature 292(2)
_cell_measurement_theta_max 20.67
_cell_measurement_theta_min 3.30
_cell_volume 1027.6(5)
_computing_cell_refinement 'SAINT (Bruker, 2001)'
_computing_data_collection 'SMART (Bruker, 2001)'
_computing_data_reduction SAINT
_computing_molecular_graphics 'SHELXTL (Bruker, 2001) and PLATON (Spek, 2003)'
_computing_publication_material SHELXTL
_computing_structure_refinement 'SHELXL97 (Sheldrick, 1997)'
_computing_structure_solution 'SHELXS97 (Sheldrick, 1997)'
_diffrn_ambient_temperature 292(2)
_diffrn_measured_fraction_theta_full 0.985
_diffrn_measured_fraction_theta_max 0.985
_diffrn_measurement_device_type 'Bruker SMART APEX area-detector'
_diffrn_measurement_method '\f and \w'
_diffrn_radiation_monochromator graphite
_diffrn_radiation_source 'fine-focus sealed tube'
_diffrn_radiation_type MoK\a
_diffrn_radiation_wavelength 0.71073
_diffrn_reflns_av_R_equivalents 0.0999
_diffrn_reflns_av_sigmaI/netI 0.0839
_diffrn_reflns_limit_h_max 7
_diffrn_reflns_limit_h_min -7
_diffrn_reflns_limit_k_max 5
_diffrn_reflns_limit_k_min -5
_diffrn_reflns_limit_l_max 44
_diffrn_reflns_limit_l_min -44
_diffrn_reflns_number 7676
_diffrn_reflns_theta_full 25.50
_diffrn_reflns_theta_max 25.50
_diffrn_reflns_theta_min 2.20
_diffrn_standards_decay_% 0
_diffrn_standards_interval_time 0
_diffrn_standards_number 0
_exptl_absorpt_coefficient_mu 0.340
_exptl_absorpt_correction_T_max 0.9932
_exptl_absorpt_correction_T_min 0.8220
_exptl_absorpt_correction_type psi-scan
_exptl_absorpt_process_details '(SHELXTL; Bruker, 2001)'
_exptl_crystal_colour colourless
_exptl_crystal_density_diffrn 1.303
_exptl_crystal_density_method 'not measured'
_exptl_crystal_description needle
_exptl_crystal_F_000 424
_exptl_crystal_size_max 0.60
_exptl_crystal_size_mid 0.10
_exptl_crystal_size_min 0.02
_refine_diff_density_max 0.232
_refine_diff_density_min -0.268
_refine_ls_extinction_method none
_refine_ls_goodness_of_fit_ref 0.977
_refine_ls_hydrogen_treatment mixed
_refine_ls_matrix_type full
_refine_ls_number_parameters 128
_refine_ls_number_reflns 1898
_refine_ls_number_restraints 3
_refine_ls_restrained_S_all 0.977
_refine_ls_R_factor_all 0.0983
_refine_ls_R_factor_gt 0.0613
_refine_ls_shift/su_max 0.000
_refine_ls_shift/su_mean 0.000
_refine_ls_structure_factor_coef Fsqd
_refine_ls_weighting_details 'calc w = 1/[\s^2^(Fo^2^)+(0.0698P)^2^] where P=(Fo^2^+2Fc^2^)/3'
_refine_ls_weighting_scheme calc
_refine_ls_wR_factor_gt 0.1343
_refine_ls_wR_factor_ref 0.1456
_reflns_number_gt 1200
_reflns_number_total 1898
_reflns_threshold_expression I>2\s(I)
_cod_data_source_file lh2164.cif
_cod_data_source_block I
_cod_depositor_comments
;
The following automatic conversions were performed:
'_symmetry_cell_setting' value 'Monoclinic' changed to 'monoclinic'
according to '/home/saulius/struct/CIF-dictionaries/cif_core.dic'
dictionary named 'cif_core.dic' version 2.4.1 from 2010-06-29.

Automatic conversion script
Id: cif_fix_enum 1527 2010-12-29 10:47:43Z saulius 

The following automatic conversions were performed:

'_symmetry_cell_setting' value 'Monoclinic' changed to 'monoclinic'
according to /home/saulius/struct/CIF-dictionaries/cif_core.dic
dictionary named 'cif_core.dic' version 2.4.1 from 2010-06-29.

Automatic conversion script
Id: cif_fix_values 1715 2011-07-08 13:25:40Z adriana 
;
_cod_original_sg_symbol_H-M 'P 21/n'
_cod_database_code 2210696
_cod_database_fobs_code 2210696

loop_
_symmetry_equiv_pos_as_xyz
'x, y, z'
'-x+1/2, y+1/2, -z+1/2'
'-x, -y, -z'
'x-1/2, -y-1/2, z-1/2'

loop_
_atom_site_type_symbol
_atom_site_label
_atom_site_fract_x
_atom_site_fract_y
_atom_site_fract_z
_atom_site_U_iso_or_equiv
_atom_site_adp_type
_atom_site_calc_flag
_atom_site_refinement_flags
_atom_site_occupancy
C C1 0.2656(6) 0.3071(7) 0.13649(9) 0.0421(8) Uani d . 1
C C2 0.0880(6) 0.3327(8) 0.11232(10) 0.0504(9) Uani d . 1
H H2 -0.0316 0.4497 0.1180 0.060 Uiso calc R 1
C C3 0.0867(6) 0.1850(8) 0.07962(9) 0.0488(9) Uani d . 1
H H3 -0.0347 0.1993 0.0636 0.059 Uiso calc R 1
C C4 0.2640(5) 0.0192(7) 0.07107(9) 0.0378(8) Uani d . 1
C C5 0.4451(6) -0.0078(9) 0.09477(10) 0.0526(10) Uani d . 1
H H5 0.5659 -0.1212 0.0887 0.063 Uiso calc R 1
C C6 0.4434(6) 0.1357(9) 0.12734(10) 0.0590(11) Uani d . 1
H H6 0.5637 0.1173 0.1435 0.071 Uiso calc R 1
C C7 0.2730(7) 0.4578(8) 0.17220(10) 0.0537(10) Uani d . 1
C C8 0.0853(7) 0.7646(9) 0.21216(10) 0.0655(12) Uani d . 1
H H8A 0.2134 0.8888 0.2162 0.079 Uiso calc R 1
H H8B 0.0825 0.6215 0.2314 0.079 Uiso calc R 1
C C9 -0.1218(7) 0.9410(9) 0.21146(11) 0.0709(12) Uani d . 1
H H9A -0.1165 1.0822 0.1924 0.106 Uiso calc R 1
H H9B -0.1351 1.0388 0.2342 0.106 Uiso calc R 1
H H9C -0.2471 0.8156 0.2073 0.106 Uiso calc R 1
Cl Cl1 0.75687(13) 0.65897(19) 0.02391(2) 0.0486(3) Uani d . 1
H H1A 0.387(4) -0.229(8) 0.0342(10) 0.073 Uiso d D 1
H H1B 0.145(5) -0.242(7) 0.0318(10) 0.073 Uiso d D 1
H H1C 0.249(6) -0.009(8) 0.0172(8) 0.073 Uiso d D 1
N N1 0.2607(5) -0.1296(7) 0.03649(8) 0.0444(7) Uani d D 1
O O1 0.4215(5) 0.4286(7) 0.19452(8) 0.0805(10) Uani d . 1
O O2 0.0956(4) 0.6207(5) 0.17707(6) 0.0567(7) Uani d . 1

loop_
_atom_site_aniso_label
_atom_site_aniso_U_11
_atom_site_aniso_U_22
_atom_site_aniso_U_33
_atom_site_aniso_U_12
_atom_site_aniso_U_13
_atom_site_aniso_U_23
C1 0.046(2) 0.041(2) 0.040(2) -0.0047(17) -0.0016(16) -0.0004(16)
C2 0.046(2) 0.051(2) 0.054(2) 0.0068(19) -0.0047(17) -0.007(2)
C3 0.047(2) 0.050(2) 0.048(2) 0.0127(18) -0.0134(16) -0.0076(19)
C4 0.0339(18) 0.0384(19) 0.0409(19) 0.0021(16) -0.0023(14) -0.0003(16)
C5 0.037(2) 0.070(3) 0.051(2) 0.0130(19) -0.0035(17) -0.007(2)
C6 0.044(2) 0.079(3) 0.053(2) 0.009(2) -0.0124(18) -0.003(2)
C7 0.057(2) 0.051(2) 0.053(3) -0.005(2) -0.005(2) 0.0029(19)
C8 0.086(3) 0.059(3) 0.051(2) 0.001(2) -0.008(2) -0.013(2)
C9 0.086(3) 0.062(3) 0.065(3) 0.004(2) 0.002(2) -0.011(2)
Cl1 0.0362(5) 0.0509(6) 0.0582(6) 0.0091(4) -0.0043(4) -0.0084(5)
N1 0.0341(16) 0.048(2) 0.0505(18) 0.0015(15) -0.0028(15) -0.0081(15)
O1 0.0762(19) 0.100(2) 0.0638(18) 0.0196(18) -0.0255(15) -0.0227(16)
O2 0.0671(17) 0.0574(17) 0.0451(15) 0.0054(15) -0.0055(12) -0.0128(12)

loop_
_atom_type_symbol
_atom_type_description
_atom_type_scat_dispersion_real
_atom_type_scat_dispersion_imag
_atom_type_scat_source
C C 0.0033 0.0016 'International Tables Vol C Tables 4.2.6.8 and 6.1.1.4'
H H 0.0000 0.0000 'International Tables Vol C Tables 4.2.6.8 and 6.1.1.4'
N N 0.0061 0.0033 'International Tables Vol C Tables 4.2.6.8 and 6.1.1.4'
O O 0.0106 0.0060 'International Tables Vol C Tables 4.2.6.8 and 6.1.1.4'
Cl Cl 0.1484 0.1585 'International Tables Vol C Tables 4.2.6.8 and 6.1.1.4'

loop_
_geom_angle_atom_site_label_1
_geom_angle_atom_site_label_2
_geom_angle_atom_site_label_3
_geom_angle
C2 C1 C6 119.0(3)
C2 C1 C7 122.4(3)
C6 C1 C7 118.7(3)
C1 C2 C3 120.4(3)
C1 C2 H2 119.8
C3 C2 H2 119.8
C4 C3 C2 119.6(3)
C4 C3 H3 120.2
C2 C3 H3 120.2
C3 C4 C5 121.0(3)
C3 C4 N1 118.7(3)
C5 C4 N1 120.3(3)
C6 C5 C4 119.0(3)
C6 C5 H5 120.5
C4 C5 H5 120.5
C5 C6 C1 121.0(3)
C5 C6 H6 119.5
C1 C6 H6 119.5
O1 C7 O2 123.8(4)
O1 C7 C1 123.7(4)
O2 C7 C1 112.4(3)
O2 C8 C9 106.9(3)
O2 C8 H8A 110.3
C9 C8 H8A 110.3
O2 C8 H8B 110.3
C9 C8 H8B 110.3
H8A C8 H8B 108.6
C8 C9 H9A 109.5
C8 C9 H9B 109.5
H9A C9 H9B 109.5
C8 C9 H9C 109.5
H9A C9 H9C 109.5
H9B C9 H9C 109.5
C4 N1 H1A 110(2)
C4 N1 H1B 116(2)
H1A N1 H1B 111(4)
C4 N1 H1C 114(3)
H1A N1 H1C 106(4)
H1B N1 H1C 99(3)
C7 O2 C8 115.8(3)

loop_
_geom_bond_atom_site_label_1
_geom_bond_atom_site_label_2
_geom_bond_distance
C1 C2 1.380(5)
C1 C6 1.383(5)
C1 C7 1.492(5)
C2 C3 1.387(5)
C2 H2 0.9300
C3 C4 1.361(4)
C3 H3 0.9300
C4 C5 1.386(4)
C4 N1 1.450(4)
C5 C6 1.374(5)
C5 H5 0.9300
C6 H6 0.9300
C7 O1 1.208(4)
C7 O2 1.325(4)
C8 O2 1.460(4)
C8 C9 1.490(5)
C8 H8A 0.9700
C8 H8B 0.9700
C9 H9A 0.9600
C9 H9B 0.9600
C9 H9C 0.9600
N1 H1A 0.895(19)
N1 H1B 0.882(18)
N1 H1C 0.906(19)

loop_
_geom_hbond_atom_site_label_D
_geom_hbond_atom_site_label_H
_geom_hbond_atom_site_label_A
_geom_hbond_site_symmetry_A
_geom_hbond_distance_DH
_geom_hbond_distance_HA
_geom_hbond_distance_DA
_geom_hbond_angle_DHA
_geom_hbond_publ_flag
N1 H1A Cl1 1_545 0.895(19) 2.34(2) 3.200(3) 162(4) yes
N1 H1B Cl1 1_445 0.882(18) 2.40(2) 3.216(3) 154(3) yes
N1 H1C Cl1 3_665 0.906(19) 2.21(2) 3.111(3) 171(4) yes

loop_
_geom_torsion_atom_site_label_1
_geom_torsion_atom_site_label_2
_geom_torsion_atom_site_label_3
_geom_torsion_atom_site_label_4
_geom_torsion
C6 C1 C2 C3 1.0(5)
C7 C1 C2 C3 -179.0(3)
C1 C2 C3 C4 -1.5(5)
C2 C3 C4 C5 0.9(5)
C2 C3 C4 N1 -179.0(3)
C3 C4 C5 C6 0.1(6)
N1 C4 C5 C6 -180.0(3)
C4 C5 C6 C1 -0.6(6)
C2 C1 C6 C5 0.0(5)
C7 C1 C6 C5 -180.0(4)
C2 C1 C7 O1 176.5(4)
C6 C1 C7 O1 -3.5(6)
C2 C1 C7 O2 -1.8(5)
C6 C1 C7 O2 178.2(3)
O1 C7 O2 C8 -1.1(5)
C1 C7 O2 C8 177.2(3)
C9 C8 O2 C7 178.4(3)

loop_
_cod_related_entry_id
_cod_related_entry_database
_cod_related_entry_code
1 ChemSpider 8389954
